data_1562585
loop_
_publ_author_name
'Tang, Chunying'
'Wang, Fang'
'Chen, Ruihong'
'Jiang, Wenqing'
'Zhang, Yong'
'Jia, Dingxian'

_publ_section_title
;
 Complexation of Sn2Se6 with lanthanide(III) centers influenced by
 ethylene polyamines: Solvothermal syntheses, crystal structures, and
 optical properties of lanthanide selenidostannates
;
_journal_name_full 'Journal of Solid State Chemistry'
_journal_page_first 70
_journal_page_last 77
_journal_paper_doi 10.1016/j.jssc.2013.05.008
_journal_volume 204
_journal_year 2013
_chemical_formula_moiety 'C16 H50 N10 O3 Se6 Sn2 Yb2'
_chemical_formula_sum 'C16 H50 N10 O3 Se6 Sn2 Yb2'
_chemical_formula_weight 1487.88
_space_group_IT_number 15
_space_group_name_Hall '-C 2yc'
_space_group_name_H-M_alt 'C 1 2/c 1'
_symmetry_cell_setting monoclinic
_symmetry_Int_Tables_number 15
_symmetry_space_group_name_Hall '-C 2yc'
_symmetry_space_group_name_H-M 'C 1 2/c 1'
_atom_sites_solution_hydrogens geom
_atom_sites_solution_primary direct
_atom_sites_solution_secondary difmap
_audit_creation_method SHELXL-97
_cell_angle_alpha 90.00
_cell_angle_beta 125.41(3)
_cell_angle_gamma 90.00
_cell_formula_units_Z 4
_cell_length_a 21.255(4)
_cell_length_b 12.835(3)
_cell_length_c 17.633(4)
_cell_measurement_reflns_used 8465
_cell_measurement_temperature 293(2)
_cell_measurement_theta_max 25.35
_cell_measurement_theta_min 3.2
_cell_volume 3921(2)
_computing_cell_refinement CrystalClear
_computing_data_collection CrystalClear
_computing_data_reduction CrystalStructure
_computing_structure_refinement 'SHELXL-97 (Sheldrick, 1997)'
_computing_structure_solution 'SHELXS-97 (Sheldrick, 1990)'
_diffrn_ambient_temperature 293(2)
_diffrn_detector_area_resol_mean 14.63
_diffrn_measured_fraction_theta_full 0.990
_diffrn_measured_fraction_theta_max 0.990
_diffrn_measurement_device_type 'Rigaku Mercury'
_diffrn_measurement_method \w
_diffrn_radiation_monochromator graphite
_diffrn_radiation_source 'fine-focus sealed tube'
_diffrn_radiation_type MoK\a
_diffrn_radiation_wavelength 0.71073
_diffrn_reflns_av_R_equivalents 0.0705
_diffrn_reflns_av_sigmaI/netI 0.0661
_diffrn_reflns_limit_h_max 25
_diffrn_reflns_limit_h_min -25
_diffrn_reflns_limit_k_max 15
_diffrn_reflns_limit_k_min -13
_diffrn_reflns_limit_l_max 21
_diffrn_reflns_limit_l_min -21
_diffrn_reflns_number 15577
_diffrn_reflns_theta_full 25.35
_diffrn_reflns_theta_max 25.35
_diffrn_reflns_theta_min 3.17
_exptl_absorpt_coefficient_mu 11.589
_exptl_absorpt_correction_T_max 0.3903
_exptl_absorpt_correction_T_min 0.0902
_exptl_absorpt_correction_type multi-scan
_exptl_absorpt_process_details 'Jacobson, R. (1998) Private communication'
_exptl_crystal_colour orange
_exptl_crystal_density_diffrn 2.521
_exptl_crystal_density_method 'not measured'
_exptl_crystal_description block
_exptl_crystal_F_000 2736
_exptl_crystal_size_max 0.40
_exptl_crystal_size_mid 0.10
_exptl_crystal_size_min 0.10
_refine_diff_density_max 2.134
_refine_diff_density_min -1.872
_refine_diff_density_rms 0.370
_refine_ls_extinction_method none
_refine_ls_goodness_of_fit_ref 1.119
_refine_ls_hydrogen_treatment constr
_refine_ls_matrix_type full
_refine_ls_number_parameters 176
_refine_ls_number_reflns 3551
_refine_ls_number_restraints 8
_refine_ls_restrained_S_all 1.118
_refine_ls_R_factor_all 0.0758
_refine_ls_R_factor_gt 0.0522
_refine_ls_shift/su_max 0.002
_refine_ls_shift/su_mean 0.000
_refine_ls_structure_factor_coef Fsqd
_refine_ls_weighting_details 'calc w=1/[\s^2^(Fo^2^)+(0.2000P)^2^+0.0000P] where P=(Fo^2^+2Fc^2^)/3'
_refine_ls_weighting_scheme calc
_refine_ls_wR_factor_gt 0.1427
_refine_ls_wR_factor_ref 0.1657
_reflns_number_gt 2772
_reflns_number_total 3551
_reflns_threshold_expression >2sigma(I)
_cod_data_source_file JSSC-2013-204-70.cif
_cod_data_source_block complex_2
_cod_original_cell_volume 3921(3)
_cod_original_sg_symbol_H-M 'C 2/c'
_cod_database_code 1562585

loop_
_symmetry_equiv_pos_as_xyz
'x, y, z'
'-x, y, -z+1/2'
'x+1/2, y+1/2, z'
'-x+1/2, y+1/2, -z+1/2'
'-x, -y, -z'
'x, -y, z-1/2'
'-x+1/2, -y+1/2, -z'
'x+1/2, -y+1/2, z-1/2'

loop_
_atom_site_label
_atom_site_type_symbol
_atom_site_fract_x
_atom_site_fract_y
_atom_site_fract_z
_atom_site_U_iso_or_equiv
_atom_site_adp_type
_atom_site_occupancy
_atom_site_symmetry_multiplicity
_atom_site_calc_flag
_atom_site_refinement_flags
_atom_site_disorder_assembly
_atom_site_disorder_group
Sn1 Sn 0.08035(9) 0.03617(14) 0.51039(11) 0.0427(6) Uani 1 1 d . . .
Se1 Se 0.0713(5) 0.1446(5) 0.3966(5) 0.0482(2) Uani 1 1 d . . .
Se2 Se 0.2043(4) -0.0142(6) 0.6298(6) 0.0498(3) Uani 1 1 d . . .
Se3 Se -0.0051(5) -0.1178(6) 0.4394(5) 0.0517(3) Uani 1 1 d . . .
Yb1 Yb 0.20670(6) 0.15668(8) 0.40404(7) 0.0407(5) Uani 1 1 d . . .
O1 O 0.2608(9) 0.1828(14) 0.5565(11) 0.033(4) Uani 1 1 d . . .
H1 H 0.2682 0.1306 0.5975 0.039 Uiso 1 1 calc R . .
N1 N 0.1045(13) 0.250(2) 0.2612(13) 0.045(6) Uani 1 1 d D . .
H1A H 0.0593 0.2176 0.2388 0.054 Uiso 1 1 calc R . .
H1B H 0.1008 0.3147 0.2776 0.054 Uiso 1 1 calc R . .
N2 N 0.2412(11) 0.1867(16) 0.2912(14) 0.038(5) Uani 1 1 d D . .
H2 H 0.2303 0.1267 0.2582 0.045 Uiso 1 1 calc R . .
N3 N 0.3464(13) 0.124(2) 0.4738(17) 0.049(6) Uani 1 1 d D . .
H3 H 0.3717 0.1812 0.5086 0.059 Uiso 1 1 calc R . .
N4 N 0.2455(10) -0.0269(15) 0.4671(16) 0.053(6) Uani 1 1 d D . .
H4 H 0.2479 -0.0302 0.5202 0.062 Uiso 1 1 calc R . .
N5 N 0.1340(14) 0.0188(17) 0.2799(15) 0.051(6) Uani 1 1 d D . .
H5A H 0.0835 0.0290 0.2543 0.061 Uiso 1 1 calc R . .
H5B H 0.1410 0.0331 0.2353 0.061 Uiso 1 1 calc R . .
C1 C 0.1141(17) 0.258(2) 0.1857(17) 0.047(7) Uani 1 1 d D . .
H1C H 0.0936 0.1962 0.1470 0.056 Uiso 1 1 calc R . .
H1D H 0.0859 0.3180 0.1473 0.056 Uiso 1 1 calc R . .
C2 C 0.1952(15) 0.269(2) 0.2243(18) 0.051(8) Uani 1 1 d D . .
H2A H 0.2134 0.3361 0.2548 0.061 Uiso 1 1 calc R . .
H2B H 0.2018 0.2667 0.1744 0.061 Uiso 1 1 calc R . .
C3 C 0.3213(15) 0.203(2) 0.341(2) 0.050(10) Uani 1 1 d D . .
H3A H 0.3347 0.2690 0.3738 0.064 Uiso 1 1 calc R . .
H3B H 0.3353 0.2072 0.2974 0.064 Uiso 1 1 calc R . .
C4 C 0.3660(17) 0.116(3) 0.409(2) 0.049(8) Uani 1 1 d D . .
H4A H 0.3508 0.0490 0.3784 0.067 Uiso 1 1 calc R . .
H4B H 0.4210 0.1253 0.4405 0.067 Uiso 1 1 calc R . .
C5 C 0.3764(16) 0.036(2) 0.5417(17) 0.051(11) Uani 1 1 d D . .
H5C H 0.3767 0.0548 0.5951 0.062 Uiso 1 1 calc R . .
H5D H 0.4286 0.0181 0.5630 0.062 Uiso 1 1 calc R . .
C6 C 0.3230(14) -0.055(2) 0.491(3) 0.062(17) Uani 1 1 d D . .
H6A H 0.3196 -0.0700 0.4349 0.072 Uiso 1 1 calc R . .
H6B H 0.3424 -0.1164 0.5303 0.072 Uiso 1 1 calc R . .
C7 C 0.191(2) -0.109(3) 0.4031(17) 0.066(15) Uani 1 1 d D . .
H7A H 0.1530 -0.1180 0.4159 0.074 Uiso 1 1 calc R . .
H7B H 0.2201 -0.1732 0.4197 0.074 Uiso 1 1 calc R . .
C8 C 0.149(3) -0.095(3) 0.300(2) 0.068(7) Uani 1 1 d D . .
H8A H 0.1793 -0.1209 0.2791 0.086 Uiso 1 1 calc R . .
H8B H 0.1001 -0.1326 0.2669 0.086 Uiso 1 1 calc R . .
O2 O 0.399(6) 0.868(7) 0.761(7) 0.096(3) Uiso 0.50 1 d P . .

loop_
_atom_site_aniso_label
_atom_site_aniso_U_11
_atom_site_aniso_U_22
_atom_site_aniso_U_33
_atom_site_aniso_U_23
_atom_site_aniso_U_13
_atom_site_aniso_U_12
Sn1 0.0311(10) 0.0416(12) 0.0422(9) 0.0001(7) 0.0142(8) -0.0123(8)
Se1 0.0534(6) 0.0453(6) 0.0415(5) 0.0025(4) 0.025(4) -0.013(4)
Se2 0.0449(6) 0.0502(6) 0.0446(6) 0.0023(4) 0.021(5) -0.009(5)
Se3 0.0403(7) 0.0451(5) 0.0531(5) -0.0025(5) 0.018(5) -0.005(5)
Yb1 0.0393(8) 0.0383(8) 0.0350(7) -0.0036(4) 0.0160(6) -0.0067(4)
O1 0.023(9) 0.045(9) 0.027(9) 0.004(8) 0.013(7) -0.010(7)
N1 0.039(12) 0.079(17) 0.022(10) 0.001(11) 0.020(10) -0.001(12)
N2 0.026(11) 0.054(12) 0.045(13) -0.027(11) 0.028(10) -0.024(10)
N3 0.031(12) 0.065(15) 0.050(15) 0.003(13) 0.023(11) -0.018(11)
N4 0.039(10) 0.027(11) 0.051(14) 0.000(10) 0.003(10) -0.002(9)
N5 0.058(16) 0.048(14) 0.030(12) 0.010(11) 0.017(11) -0.008(12)
C1 0.047(2) 0.035(14) 0.050(15) 0.001(12) 0.035(15) -0.005(14)
C2 0.049(18) 0.043(18) 0.041(15) 0.017(14) 0.016(14) -0.001(15)
C3 0.034(16) 0.059(3) 0.048(2) -0.014(2) 0.020(17) -0.009(17)
C4 0.039(17) 0.058(2) 0.066(2) -0.011(18) 0.038(16) -0.011(16)
C5 0.042(17) 0.052(3) 0.046(18) -0.016(2) 0.020(15) -0.009(19)
C6 0.045(2) 0.050(3) 0.053(4) 0.005(3) 0.004(2) 0.00(2)
C7 0.048(2) 0.039(18) 0.054(2) -0.014(15) -0.012(17) -0.001(17)
C8 0.054(10) 0.064(9) 0.044(2) 0.002(4) 0.005(4) 0.003(9)

loop_
_atom_type_symbol
_atom_type_description
_atom_type_scat_dispersion_real
_atom_type_scat_dispersion_imag
_atom_type_scat_source
C C 0.0033 0.0016 'International Tables Vol C Tables 4.2.6.8 and 6.1.1.4'
H H 0.0000 0.0000 'International Tables Vol C Tables 4.2.6.8 and 6.1.1.4'
N N 0.0061 0.0033 'International Tables Vol C Tables 4.2.6.8 and 6.1.1.4'
O O 0.0106 0.0060 'International Tables Vol C Tables 4.2.6.8 and 6.1.1.4'
Se Se -0.0929 2.2259 'International Tables Vol C Tables 4.2.6.8 and 6.1.1.4'
Sn Sn -0.6537 1.4246 'International Tables Vol C Tables 4.2.6.8 and 6.1.1.4'
Yb Yb -0.3850 5.5486 'International Tables Vol C Tables 4.2.6.8 and 6.1.1.4'

loop_
_geom_angle_atom_site_label_1
_geom_angle_atom_site_label_2
_geom_angle_atom_site_label_3
_geom_angle
_geom_angle_site_symmetry_1
_geom_angle_site_symmetry_3
Se2 Sn1 Se1 115.3(3) . .
Se2 Sn1 Se3 115.2(3) . 5_556
Se1 Sn1 Se3 107.8(3) . 5_556
Se2 Sn1 Se3 110.6(3) . .
Se1 Sn1 Se3 111.5(3) . .
Se3 Sn1 Se3 94.7(3) 5_556 .
Sn1 Se1 Yb1 114.7(3) . .
Sn1 Se3 Sn1 85.3(3) 5_556 .
O1 Yb1 O1 68.1(7) 7_556 .
O1 Yb1 N1 78.2(7) 7_556 .
O1 Yb1 N1 132.9(7) . .
O1 Yb1 N3 86.3(7) 7_556 .
O1 Yb1 N3 78.4(7) . .
N1 Yb1 N3 132.2(7) . .
O1 Yb1 N2 85.6(6) 7_556 .
O1 Yb1 N2 137.7(6) . .
N1 Yb1 N2 66.9(6) . .
N3 Yb1 N2 67.0(7) . .
O1 Yb1 N5 150.4(6) 7_556 .
O1 Yb1 N5 140.4(7) . .
N1 Yb1 N5 73.8(7) . .
N3 Yb1 N5 105.2(9) . .
N2 Yb1 N5 74.6(7) . .
O1 Yb1 N4 141.8(7) 7_556 .
O1 Yb1 N4 78.7(7) . .
N1 Yb1 N4 140.0(7) . .
N3 Yb1 N4 68.6(7) . .
N2 Yb1 N4 108.6(8) . .
N5 Yb1 N4 67.0(7) . .
O1 Yb1 Se1 101.3(5) 7_556 .
O1 Yb1 Se1 82.2(4) . .
N1 Yb1 Se1 73.1(5) . .
N3 Yb1 Se1 154.8(6) . .
N2 Yb1 Se1 137.0(5) . .
N5 Yb1 Se1 79.9(6) . .
N4 Yb1 Se1 91.9(5) . .
O1 Yb1 Yb1 34.9(4) 7_556 7_556
O1 Yb1 Yb1 33.2(4) . 7_556
N1 Yb1 Yb1 107.4(6) . 7_556
N3 Yb1 Yb1 80.7(6) . 7_556
N2 Yb1 Yb1 114.2(4) . 7_556
N5 Yb1 Yb1 171.0(6) . 7_556
N4 Yb1 Yb1 110.0(5) . 7_556
Se1 Yb1 Yb1 91.84(16) . 7_556
Yb1 O1 Yb1 111.9(7) 7_556 .
Yb1 O1 H1 124.0 7_556 .
Yb1 O1 H1 124.0 . .
C1 N1 Yb1 117.2(17) . .
C1 N1 H1A 108.0 . .
Yb1 N1 H1A 108.0 . .
C1 N1 H1B 108.0 . .
Yb1 N1 H1B 108.0 . .
H1A N1 H1B 107.2 . .
C3 N2 C2 113(2) . .
C3 N2 Yb1 109.5(17) . .
C2 N2 Yb1 112.6(15) . .
C3 N2 H2 107.0 . .
C2 N2 H2 107.0 . .
Yb1 N2 H2 107.0 . .
C4 N3 C5 114(2) . .
C4 N3 Yb1 115.6(18) . .
C5 N3 Yb1 110.8(16) . .
C4 N3 H3 105.2 . .
C5 N3 H3 105.2 . .
Yb1 N3 H3 105.2 . .
C7 N4 C6 107(2) . .
C7 N4 Yb1 114.4(16) . .
C6 N4 Yb1 112.1(17) . .
C7 N4 H4 107.8 . .
C6 N4 H4 107.8 . .
Yb1 N4 H4 107.8 . .
C8 N5 Yb1 123(2) . .
C8 N5 H5A 106.6 . .
Yb1 N5 H5A 106.6 . .
C8 N5 H5B 106.6 . .
Yb1 N5 H5B 106.6 . .
H5A N5 H5B 106.6 . .
C2 C1 N1 110(2) . .
C2 C1 H1C 109.8 . .
N1 C1 H1C 109.8 . .
C2 C1 H1D 109.8 . .
N1 C1 H1D 109.8 . .
H1C C1 H1D 108.2 . .
C1 C2 N2 111.6(19) . .
C1 C2 H2A 109.3 . .
N2 C2 H2A 109.3 . .
C1 C2 H2B 109.3 . .
N2 C2 H2B 109.3 . .
H2A C2 H2B 108.0 . .
N2 C3 C4 111(2) . .
N2 C3 H3A 109.4 . .
C4 C3 H3A 109.4 . .
N2 C3 H3B 109.4 . .
C4 C3 H3B 109.4 . .
H3A C3 H3B 108.0 . .
N3 C4 C3 105(2) . .
N3 C4 H4A 110.8 . .
C3 C4 H4A 110.8 . .
N3 C4 H4B 110.8 . .
C3 C4 H4B 110.8 . .
H4A C4 H4B 108.9 . .
N3 C5 C6 107(2) . .
N3 C5 H5C 110.4 . .
C6 C5 H5C 110.4 . .
N3 C5 H5D 110.4 . .
C6 C5 H5D 110.4 . .
H5C C5 H5D 108.6 . .
N4 C6 C5 108(2) . .
N4 C6 H6A 110.1 . .
C5 C6 H6A 110.1 . .
N4 C6 H6B 110.1 . .
C5 C6 H6B 110.1 . .
H6A C6 H6B 108.4 . .
N4 C7 C8 120(3) . .
N4 C7 H7A 107.4 . .
C8 C7 H7A 107.4 . .
N4 C7 H7B 107.4 . .
C8 C7 H7B 107.4 . .
H7A C7 H7B 108.0 . .
N5 C8 C7 107(3) . .
N5 C8 H8A 110.3 . .
C7 C8 H8A 110.3 . .
N5 C8 H8B 110.3 . .
C7 C8 H8B 110.3 . .
H8A C8 H8B 108.5 . .

loop_
_geom_bond_atom_site_label_1
_geom_bond_atom_site_label_2
_geom_bond_distance
_geom_bond_site_symmetry_2
Sn1 Se2 2.316(8) .
Sn1 Se1 2.356(7) .
Sn1 Se3 2.467(9) 5_556
Sn1 Se3 2.477(8) .
Se1 Yb1 2.808(8) .
Se3 Sn1 2.467(9) 5_556
Yb1 O1 2.156(17) 7_556
Yb1 O1 2.254(17) .
Yb1 N1 2.48(2) .
Yb1 N3 2.51(2) .
Yb1 N2 2.52(2) .
Yb1 N5 2.53(2) .
Yb1 N4 2.531(19) .
Yb1 Yb1 3.655(2) 7_556
O1 Yb1 2.156(17) 7_556
O1 H1 0.9300 .
N1 C1 1.463(17) .
N1 H1A 0.9000 .
N1 H1B 0.9000 .
N2 C3 1.41(3) .
N2 C2 1.457(18) .
N2 H2 0.9100 .
N3 C4 1.42(4) .
N3 C5 1.492(19) .
N3 H3 0.9100 .
N4 C7 1.48(4) .
N4 C6 1.487(19) .
N4 H4 0.9100 .
N5 C8 1.49(2) .
N5 H5A 0.9000 .
N5 H5B 0.9000 .
C1 C2 1.45(4) .
C1 H1C 0.9700 .
C1 H1D 0.9700 .
C2 H2A 0.9700 .
C2 H2B 0.9700 .
C3 C4 1.511(19) .
C3 H3A 0.9700 .
C3 H3B 0.9700 .
C4 H4A 0.9700 .
C4 H4B 0.9700 .
C5 C6 1.506(19) .
C5 H5C 0.9700 .
C5 H5D 0.9700 .
C6 H6A 0.9700 .
C6 H6B 0.9700 .
C7 C8 1.506(19) .
C7 H7A 0.9700 .
C7 H7B 0.9700 .
C8 H8A 0.9700 .
C8 H8B 0.9700 .

loop_
_geom_hbond_atom_site_label_D
_geom_hbond_atom_site_label_H
_geom_hbond_atom_site_label_A
_geom_hbond_distance_DH
_geom_hbond_distance_HA
_geom_hbond_distance_DA
_geom_hbond_angle_DHA
_geom_hbond_site_symmetry_A
O1 H1 Se2 0.93 2.55 3.361(17) 145.7 .
N1 H1A Se1 0.90 2.57 3.39(2) 151.6 2
N2 H2 Se2 0.91 2.46 3.32(2) 157.2 6
N3 H3 Se1 0.91 2.63 3.54(3) 173.2 7_556
N4 H4 Se2 0.91 2.59 3.45(3) 159.2 .
N5 H5B Se2 0.90 2.87 3.72(3) 157.9 6

loop_
_geom_torsion_atom_site_label_1
_geom_torsion_atom_site_label_2
_geom_torsion_atom_site_label_3
_geom_torsion_atom_site_label_4
_geom_torsion
_geom_torsion_site_symmetry_1
_geom_torsion_site_symmetry_2
_geom_torsion_site_symmetry_3
_geom_torsion_site_symmetry_4
Se2 Sn1 Se1 Yb1 13.0(4) . . . .
Se3 Sn1 Se1 Yb1 143.2(3) 5_556 . . .
Se3 Sn1 Se1 Yb1 -114.2(3) . . . .
Se2 Sn1 Se3 Sn1 119.1(3) . . . 5_556
Se1 Sn1 Se3 Sn1 -111.2(3) . . . 5_556
Se3 Sn1 Se3 Sn1 0.0 5_556 . . 5_556
Sn1 Se1 Yb1 O1 -113.5(5) . . . 7_556
Sn1 Se1 Yb1 O1 -47.8(5) . . . .
Sn1 Se1 Yb1 N1 172.7(7) . . . .
Sn1 Se1 Yb1 N3 -7.7(16) . . . .
Sn1 Se1 Yb1 N2 150.8(7) . . . .
Sn1 Se1 Yb1 N5 96.7(5) . . . .
Sn1 Se1 Yb1 N4 30.5(6) . . . .
Sn1 Se1 Yb1 Yb1 -79.6(3) . . . 7_556
O1 Yb1 O1 Yb1 0.0 7_556 . . 7_556
N1 Yb1 O1 Yb1 -47.5(12) . . . 7_556
N3 Yb1 O1 Yb1 90.7(8) . . . 7_556
N2 Yb1 O1 Yb1 55.6(13) . . . 7_556
N5 Yb1 O1 Yb1 -169.3(10) . . . 7_556
N4 Yb1 O1 Yb1 160.9(9) . . . 7_556
Se1 Yb1 O1 Yb1 -105.6(7) . . . 7_556
O1 Yb1 N1 C1 98.6(19) 7_556 . . .
O1 Yb1 N1 C1 142.9(17) . . . .
N3 Yb1 N1 C1 25(2) . . . .
N2 Yb1 N1 C1 8.4(17) . . . .
N5 Yb1 N1 C1 -71.4(19) . . . .
N4 Yb1 N1 C1 -83(2) . . . .
Se1 Yb1 N1 C1 -156(2) . . . .
Yb1 Yb1 N1 C1 117.9(18) 7_556 . . .
O1 Yb1 N2 C3 67.2(18) 7_556 . . .
O1 Yb1 N2 C3 17(2) . . . .
N1 Yb1 N2 C3 146(2) . . . .
N3 Yb1 N2 C3 -20.7(17) . . . .
N5 Yb1 N2 C3 -135.1(19) . . . .
N4 Yb1 N2 C3 -76.5(18) . . . .
Se1 Yb1 N2 C3 169.1(15) . . . .
Yb1 Yb1 N2 C3 46.7(18) 7_556 . . .
O1 Yb1 N2 C2 -59.9(17) 7_556 . . .
O1 Yb1 N2 C2 -110.0(17) . . . .
N1 Yb1 N2 C2 19.2(17) . . . .
N3 Yb1 N2 C2 -147.8(19) . . . .
N5 Yb1 N2 C2 97.9(18) . . . .
N4 Yb1 N2 C2 156.4(16) . . . .
Se1 Yb1 N2 C2 42.0(19) . . . .
Yb1 Yb1 N2 C2 -80.3(17) 7_556 . . .
O1 Yb1 N3 C4 -100(2) 7_556 . . .
O1 Yb1 N3 C4 -169(2) . . . .
N1 Yb1 N3 C4 -30(3) . . . .
N2 Yb1 N3 C4 -13.6(19) . . . .
N5 Yb1 N3 C4 52(2) . . . .
N4 Yb1 N3 C4 109(2) . . . .
Se1 Yb1 N3 C4 150.6(17) . . . .
Yb1 Yb1 N3 C4 -135(2) 7_556 . . .
O1 Yb1 N3 C5 128.3(18) 7_556 . . .
O1 Yb1 N3 C5 59.9(17) . . . .
N1 Yb1 N3 C5 -161.3(15) . . . .
N2 Yb1 N3 C5 -145.0(19) . . . .
N5 Yb1 N3 C5 -79.4(18) . . . .
N4 Yb1 N3 C5 -22.3(16) . . . .
Se1 Yb1 N3 C5 19(3) . . . .
Yb1 Yb1 N3 C5 93.6(17) 7_556 . . .
O1 Yb1 N4 C7 174(2) 7_556 . . .
O1 Yb1 N4 C7 145(3) . . . .
N1 Yb1 N4 C7 -3(3) . . . .
N3 Yb1 N4 C7 -133(3) . . . .
N2 Yb1 N4 C7 -79(2) . . . .
N5 Yb1 N4 C7 -15(2) . . . .
Se1 Yb1 N4 C7 63(2) . . . .
Yb1 Yb1 N4 C7 156(2) 7_556 . . .
O1 Yb1 N4 C6 -64(3) 7_556 . . .
O1 Yb1 N4 C6 -94(2) . . . .
N1 Yb1 N4 C6 119(2) . . . .
N3 Yb1 N4 C6 -12(2) . . . .
N2 Yb1 N4 C6 43(2) . . . .
N5 Yb1 N4 C6 107(2) . . . .
Se1 Yb1 N4 C6 -175(2) . . . .
Yb1 Yb1 N4 C6 -82(2) 7_556 . . .
O1 Yb1 N5 C8 166(3) 7_556 . . .
O1 Yb1 N5 C8 -34(4) . . . .
N1 Yb1 N5 C8 -174(3) . . . .
N3 Yb1 N5 C8 56(3) . . . .
N2 Yb1 N5 C8 117(3) . . . .
N4 Yb1 N5 C8 -2(3) . . . .
Se1 Yb1 N5 C8 -98(3) . . . .
Yb1 Yb1 N5 C8 -74(6) 7_556 . . .
Yb1 N1 C1 C2 -35(3) . . . .
N1 C1 C2 N2 53(3) . . . .
C3 N2 C2 C1 -171(2) . . . .
Yb1 N2 C2 C1 -46(3) . . . .
C2 N2 C3 C4 180(2) . . . .
Yb1 N2 C3 C4 53(3) . . . .
C5 N3 C4 C3 172(2) . . . .
Yb1 N3 C4 C3 43(3) . . . .
N2 C3 C4 N3 -64(3) . . . .
C4 N3 C5 C6 -79(3) . . . .
Yb1 N3 C5 C6 54(2) . . . .
C7 N4 C6 C5 170(3) . . . .
Yb1 N4 C6 C5 44(3) . . . .
N3 C5 C6 N4 -65(3) . . . .
C6 N4 C7 C8 -91(4) . . . .
Yb1 N4 C7 C8 33(5) . . . .
Yb1 N5 C8 C7 18(5) . . . .
N4 C7 C8 N5 -33(6) . . . .
